data_7704350
loop_
_publ_author_name
'Normand, Adrien T.'
'Malacea-Kabbara, Raluca'
'Lapenta, Rosita'
'Dajnak, Aymeric'
'Richard, Philippe'
'Cattey, H\'el\`ene'
'Bolley, Ana\"elle'
'Grassi, Alfonso'
'Milione, Stefano'
'Auffrant, Audrey'
'Dagorne, Samuel'
'Le Gendre, Pierre'

_publ_section_title
;
 Phosphasalen group IV metal complexes: synthesis, characterization and
 ring opening polymerization of lactide.
;
_journal_issue 21
_journal_name_full 'Dalton transactions (Cambridge, England : 2003)'
_journal_page_first 6989
_journal_page_last 7004
_journal_paper_doi 10.1039/d0dt00972e
_journal_volume 49
_journal_year 2020
_chemical_formula_moiety 'C59 H78 N4 O2 P2 Ti'
_chemical_formula_sum 'C59 H78 N4 O2 P2 Ti'
_chemical_formula_weight 985.09
_space_group_crystal_system monoclinic
_space_group_IT_number 14
_space_group_name_Hall '-P 2yn'
_space_group_name_H-M_alt 'P 1 21/n 1'
_atom_sites_solution_hydrogens geom
_atom_sites_solution_primary dual
_audit_creation_date 2020-01-14
_audit_creation_method
;
Olex2 1.2
(compiled 2018.05.29 svn.r3508 for OlexSys, GUI svn.r5506)
;
_audit_update_record
;
2020-01-16 deposited with the CCDC.	2020-05-11 downloaded from the CCDC.
;
_cell_angle_alpha 90
_cell_angle_beta 97.910(4)
_cell_angle_gamma 90
_cell_formula_units_Z 4
_cell_length_a 13.449(3)
_cell_length_b 27.820(7)
_cell_length_c 14.860(4)
_cell_measurement_reflns_used 7564
_cell_measurement_temperature 115
_cell_measurement_theta_max 23.85
_cell_measurement_theta_min 2.20
_cell_volume 5507(2)
_computing_cell_refinement 'SAINT V8.38A (Bruker, 2016)'
_computing_data_collection 'APEX3 (Bruker, 2015)'
_computing_data_reduction 'SAINT V8.38A (Bruker, 2016)'
_computing_molecular_graphics 'Olex2 (Dolomanov et al., 2009)'
_computing_publication_material 'Olex2 (Dolomanov et al., 2009)'
_computing_structure_refinement 'ShelXL (Sheldrick, 2015)'
_computing_structure_solution 'ShelXT (Sheldrick, 2015)'
_diffrn_ambient_temperature 115.0
_diffrn_detector_area_resol_mean '512 x 512'
_diffrn_detector_type APEX2
_diffrn_measured_fraction_theta_full 0.999
_diffrn_measured_fraction_theta_max 0.995
_diffrn_measurement_device '\k-geometry diffractometer'
_diffrn_measurement_device_type 'Bruker APEX-II CCD'
_diffrn_measurement_method '\f and \w scans'
_diffrn_radiation_type MoK\a
_diffrn_radiation_wavelength 0.71073
_diffrn_reflns_av_R_equivalents 0.0956
_diffrn_reflns_av_unetI/netI 0.0798
_diffrn_reflns_Laue_measured_fraction_full 0.999
_diffrn_reflns_Laue_measured_fraction_max 0.995
_diffrn_reflns_limit_h_max 17
_diffrn_reflns_limit_h_min -13
_diffrn_reflns_limit_k_max 36
_diffrn_reflns_limit_k_min -36
_diffrn_reflns_limit_l_max 19
_diffrn_reflns_limit_l_min -19
_diffrn_reflns_number 67556
_diffrn_reflns_point_group_measured_fraction_full 0.999
_diffrn_reflns_point_group_measured_fraction_max 0.995
_diffrn_reflns_theta_full 25.242
_diffrn_reflns_theta_max 27.657
_diffrn_reflns_theta_min 2.596
_exptl_absorpt_coefficient_mu 0.258
_exptl_absorpt_correction_T_max 0.7456
_exptl_absorpt_correction_T_min 0.6676
_exptl_absorpt_correction_type multi-scan
_exptl_absorpt_process_details
'SADABS-2016/2 (Bruker,2016/2) was used for absorption correction. wR2(int) was 0.0680 before and 0.0607 after correction. The Ratio of minimum to maximum transmission is 0.8954. The \l/2 correction factor is Not present.'
_exptl_crystal_colour 'clear light orange'
_exptl_crystal_colour_lustre clear
_exptl_crystal_colour_modifier light
_exptl_crystal_colour_primary orange
_exptl_crystal_density_diffrn 1.188
_exptl_crystal_description prism
_exptl_crystal_F_000 2112
_exptl_crystal_recrystallization_method
'The material was recrystallised from a mixture of benzene and pentane  by slow evaporation'
_exptl_crystal_size_max 0.2
_exptl_crystal_size_mid 0.15
_exptl_crystal_size_min 0.1
_refine_diff_density_max 0.616
_refine_diff_density_min -0.635
_refine_diff_density_rms 0.069
_refine_ls_extinction_method none
_refine_ls_goodness_of_fit_ref 1.044
_refine_ls_hydrogen_treatment constr
_refine_ls_matrix_type full
_refine_ls_number_parameters 660
_refine_ls_number_reflns 12796
_refine_ls_number_restraints 0
_refine_ls_restrained_S_all 1.044
_refine_ls_R_factor_all 0.1000
_refine_ls_R_factor_gt 0.0560
_refine_ls_shift/su_max 0.001
_refine_ls_shift/su_mean 0.000
_refine_ls_structure_factor_coef Fsqd
_refine_ls_weighting_details 'w=1/[\s^2^(Fo^2^)+(0.0342P)^2^+4.7140P] where P=(Fo^2^+2Fc^2^)/3'
_refine_ls_weighting_scheme calc
_refine_ls_wR_factor_gt 0.1022
_refine_ls_wR_factor_ref 0.1182
_reflns_Friedel_coverage 0.000
_reflns_number_gt 8710
_reflns_number_total 12796
_reflns_threshold_expression 'I > 2\s(I)'
_cod_data_source_file d0dt00972e2.cif
_cod_data_source_block 6c
_cod_depositor_comments 'Adding full bibliography for 7704346--7704354.cif.'
_cod_database_code 7704350
_shelx_shelxl_version_number 2018/3
_shelx_space_group_comment
;
The symmetry employed for this shelxl refinement is uniquely defined
by the following loop, which should always be used as a source of
symmetry information in preference to the above space-group names.
They are only intended as comments.
;
_shelx_estimated_absorpt_t_max 0.975
_shelx_estimated_absorpt_t_min 0.950
_olex2_refinement_description
;
1. Fixed Uiso
 At 1.2 times of:
  All C(H) groups, All C(H,H) groups
 At 1.5 times of:
  All C(H,H,H) groups
2. Rigid body (RIGU) restrains
 C15, C16, C17
 with sigma for 1-2 distances of 0.004 and sigma for 1-3 distances of 0.004
3. Others
 Sof(C41B)=Sof(H41d)=Sof(H41e)=Sof(H41f)=Sof(C42B)=Sof(H42d)=Sof(H42e)=
 Sof(H42f)=Sof(C43B)=Sof(H43d)=Sof(H43e)=Sof(H43f)=1-FVAR(1)
 Sof(C41)=Sof(H41a)=Sof(H41b)=Sof(H41c)=Sof(C42)=Sof(H42a)=Sof(H42b)=Sof(H42c)=
 Sof(C43)=Sof(H43a)=Sof(H43b)=Sof(H43c)=FVAR(1)
4.a Secondary CH2 refined with riding coordinates:
 C1(H1a,H1b), C2(H2a,H2b), C3(H3a,H3b)
4.b Aromatic/amide H refined with riding coordinates:
 C6(H6), C8(H8), C19(H19), C20(H20), C21(H21), C22(H22), C23(H23), C25(H25),
 C26(H26), C27(H27), C28(H28), C29(H29), C32(H32), C34(H34), C45(H45), C46(H46),
  C47(H47), C48(H48), C49(H49), C51(H51), C52(H52), C53(H53), C54(H54), C55(H55)
4.c Idealised Me refined as rotating group:
 C11(H11a,H11b,H11c), C12(H12a,H12b,H12c), C13(H13a,H13b,H13c), C15(H15a,H15b,
 H15c), C16(H16a,H16b,H16c), C17(H17a,H17b,H17c), C37(H37a,H37b,H37c), C38(H38a,
 H38b,H38c), C39(H39a,H39b,H39c), C41(H41a,H41b,H41c), C41B(H41d,H41e,H41f),
 C42(H42a,H42b,H42c), C42B(H42d,H42e,H42f), C43(H43a,H43b,H43c), C43B(H43d,H43e,
 H43f), C56(H56a,H56b,H56c), C57(H57a,H57b,H57c), C58(H58a,H58b,H58c), C59(H59a,
 H59b,H59c)
;
_olex2_diffrn_ambient_temperature_device 'Oxford Cryosystems'
_olex2_submission_special_instructions 'No special instructions were received'

loop_
_space_group_symop_operation_xyz
'x, y, z'
'-x+1/2, y+1/2, -z+1/2'
'-x, -y, -z'
'x-1/2, -y-1/2, z-1/2'

loop_
_atom_site_label
_atom_site_type_symbol
_atom_site_fract_x
_atom_site_fract_y
_atom_site_fract_z
_atom_site_U_iso_or_equiv
_atom_site_adp_type
_atom_site_occupancy
_atom_site_site_symmetry_order
_atom_site_calc_flag
_atom_site_refinement_flags_posn
_atom_site_refinement_flags_adp
_atom_site_refinement_flags_occupancy
_atom_site_disorder_assembly
_atom_site_disorder_group
Ti Ti 0.47200(3) 0.70590(2) 0.50745(3) 0.01150(10) Uani 1 1 d . . . . .
C1 C 0.29363(18) 0.71517(8) 0.34521(16) 0.0164(5) Uani 1 1 d . . . . .
H1A H 0.282190 0.745594 0.376781 0.020 Uiso 1 1 calc R . . . .
H1B H 0.227439 0.703074 0.316825 0.020 Uiso 1 1 calc R . . . .
N1 N 0.33807(15) 0.67994(7) 0.41275(13) 0.0144(4) Uani 1 1 d . . . . .
O1 O 0.42114(12) 0.66219(6) 0.59218(10) 0.0155(4) Uani 1 1 d . . . . .
P1 P 0.29982(5) 0.62605(2) 0.41657(4) 0.01402(13) Uani 1 1 d . . . . .
C2 C 0.35808(19) 0.72567(9) 0.27043(15) 0.0187(5) Uani 1 1 d . . . . .
H2A H 0.342967 0.701434 0.221681 0.022 Uiso 1 1 calc R . . . .
H2B H 0.339295 0.757574 0.243873 0.022 Uiso 1 1 calc R . . . .
N2 N 0.49882(14) 0.74756(7) 0.39328(12) 0.0129(4) Uani 1 1 d . . . . .
O2 O 0.37616(12) 0.75945(5) 0.52953(10) 0.0140(3) Uani 1 1 d . . . . .
P2 P 0.50954(4) 0.80481(2) 0.40450(4) 0.01245(13) Uani 1 1 d . . . . .
C3 C 0.47030(18) 0.72521(9) 0.30297(15) 0.0160(5) Uani 1 1 d . . . . .
H3A H 0.494092 0.691501 0.305486 0.019 Uiso 1 1 calc R . . . .
H3B H 0.505049 0.742411 0.257989 0.019 Uiso 1 1 calc R . . . .
N3 N 0.56881(15) 0.73675(7) 0.59937(13) 0.0185(5) Uani 1 1 d . . . . .
C4 C 0.36153(17) 0.62572(8) 0.60397(16) 0.0144(5) Uani 1 1 d . . . . .
N4 N 0.56783(15) 0.65748(7) 0.47288(13) 0.0166(4) Uani 1 1 d . . . . .
C5 C 0.36216(18) 0.60559(9) 0.69269(16) 0.0155(5) Uani 1 1 d . . . . .
C6 C 0.30153(19) 0.56592(9) 0.70066(17) 0.0205(6) Uani 1 1 d . . . . .
H6 H 0.301276 0.552628 0.759509 0.025 Uiso 1 1 calc R . . . .
C7 C 0.2405(2) 0.54403(9) 0.62782(18) 0.0228(6) Uani 1 1 d . . . . .
C8 C 0.23980(19) 0.56455(9) 0.54348(17) 0.0203(6) Uani 1 1 d . . . . .
H8 H 0.198311 0.551112 0.492807 0.024 Uiso 1 1 calc R . . . .
C9 C 0.29889(18) 0.60483(8) 0.53055(16) 0.0155(5) Uani 1 1 d . . . . .
C10 C 0.43048(19) 0.62678(9) 0.77492(16) 0.0194(5) Uani 1 1 d . . . . .
C11 C 0.54164(19) 0.62246(10) 0.76165(18) 0.0247(6) Uani 1 1 d . . . . .
H11A H 0.558418 0.588559 0.753977 0.037 Uiso 1 1 calc GR . . . .
H11B H 0.583950 0.635510 0.815016 0.037 Uiso 1 1 calc GR . . . .
H11C H 0.553317 0.640554 0.707498 0.037 Uiso 1 1 calc GR . . . .
C12 C 0.4058(2) 0.68005(9) 0.78663(17) 0.0228(6) Uani 1 1 d . . . . .
H12A H 0.415089 0.697671 0.731309 0.034 Uiso 1 1 calc GR . . . .
H12B H 0.450468 0.693311 0.838306 0.034 Uiso 1 1 calc GR . . . .
H12C H 0.335892 0.683197 0.797756 0.034 Uiso 1 1 calc GR . . . .
C13 C 0.4165(2) 0.60064(10) 0.86356(17) 0.0264(6) Uani 1 1 d . . . . .
H13A H 0.346002 0.602729 0.873300 0.040 Uiso 1 1 calc GR . . . .
H13B H 0.459001 0.615750 0.914640 0.040 Uiso 1 1 calc GR . . . .
H13C H 0.435508 0.566808 0.859186 0.040 Uiso 1 1 calc GR . . . .
C14 C 0.1779(2) 0.49934(11) 0.6444(2) 0.0337(7) Uani 1 1 d . . . . .
C15 C 0.0929(3) 0.51421(14) 0.6961(4) 0.0771(15) Uani 1 1 d . U . . .
H15A H 0.048573 0.536811 0.659270 0.116 Uiso 1 1 calc GR . . . .
H15B H 0.120740 0.529694 0.753317 0.116 Uiso 1 1 calc GR . . . .
H15C H 0.054448 0.485714 0.709185 0.116 Uiso 1 1 calc GR . . . .
C16 C 0.2430(2) 0.46195(11) 0.6987(2) 0.0439(8) Uani 1 1 d . U . . .
H16A H 0.267023 0.474686 0.759300 0.066 Uiso 1 1 calc GR . . . .
H16B H 0.300608 0.454250 0.667424 0.066 Uiso 1 1 calc GR . . . .
H16C H 0.203549 0.432776 0.704447 0.066 Uiso 1 1 calc GR . . . .
C17 C 0.1342(4) 0.47518(17) 0.5553(3) 0.103(2) Uani 1 1 d . U . . .
H17A H 0.098933 0.445717 0.568502 0.155 Uiso 1 1 calc GR . . . .
H17B H 0.188590 0.467183 0.520308 0.155 Uiso 1 1 calc GR . . . .
H17C H 0.086966 0.497149 0.519985 0.155 Uiso 1 1 calc GR . . . .
C18 C 0.17271(18) 0.61961(9) 0.35822(16) 0.0166(5) Uani 1 1 d . . . . .
C19 C 0.0969(2) 0.64715(9) 0.38776(18) 0.0240(6) Uani 1 1 d . . . . .
H19 H 0.111001 0.665716 0.441646 0.029 Uiso 1 1 calc R . . . .
C20 C 0.0009(2) 0.64776(10) 0.3394(2) 0.0294(7) Uani 1 1 d . . . . .
H20 H -0.050282 0.666562 0.360174 0.035 Uiso 1 1 calc R . . . .
C21 C -0.0198(2) 0.62078(10) 0.26049(19) 0.0296(7) Uani 1 1 d . . . . .
H21 H -0.084866 0.621831 0.226248 0.036 Uiso 1 1 calc R . . . .
C22 C 0.0536(2) 0.59256(10) 0.23184(18) 0.0292(7) Uani 1 1 d . . . . .
H22 H 0.038560 0.573541 0.178611 0.035 Uiso 1 1 calc R . . . .
C23 C 0.1499(2) 0.59164(9) 0.28032(17) 0.0233(6) Uani 1 1 d . . . . .
H23 H 0.200095 0.571905 0.260234 0.028 Uiso 1 1 calc R . . . .
C24 C 0.37311(18) 0.58223(9) 0.36274(16) 0.0174(5) Uani 1 1 d . . . . .
C25 C 0.3975(2) 0.53672(9) 0.39807(19) 0.0290(7) Uani 1 1 d . . . . .
H25 H 0.375225 0.527114 0.453322 0.035 Uiso 1 1 calc R . . . .
C26 C 0.4540(2) 0.50526(10) 0.3532(2) 0.0363(7) Uani 1 1 d . . . . .
H26 H 0.470754 0.474438 0.378374 0.044 Uiso 1 1 calc R . . . .
C27 C 0.4858(2) 0.51839(10) 0.2727(2) 0.0307(7) Uani 1 1 d . . . . .
H27 H 0.523759 0.496565 0.241935 0.037 Uiso 1 1 calc R . . . .
C28 C 0.4625(2) 0.56345(10) 0.23667(19) 0.0273(6) Uani 1 1 d . . . . .
H28 H 0.484376 0.572609 0.181032 0.033 Uiso 1 1 calc R . . . .
C29 C 0.40714(19) 0.59528(9) 0.28161(17) 0.0213(6) Uani 1 1 d . . . . .
H29 H 0.392212 0.626354 0.256875 0.026 Uiso 1 1 calc R . . . .
C30 C 0.35454(17) 0.80466(8) 0.51018(15) 0.0132(5) Uani 1 1 d . . . . .
C31 C 0.26966(18) 0.82749(9) 0.54131(16) 0.0162(5) Uani 1 1 d . . . . .
C32 C 0.25436(19) 0.87622(9) 0.52376(17) 0.0198(5) Uani 1 1 d . . . . .
H32 H 0.199236 0.891228 0.546163 0.024 Uiso 1 1 calc R . . . .
C33 C 0.31456(19) 0.90474(9) 0.47534(17) 0.0187(5) Uani 1 1 d . . . . .
C34 C 0.39306(18) 0.88200(8) 0.44242(16) 0.0164(5) Uani 1 1 d . . . . .
H34 H 0.434795 0.899988 0.408206 0.020 Uiso 1 1 calc R . . . .
C35 C 0.41316(17) 0.83277(8) 0.45812(16) 0.0144(5) Uani 1 1 d . . . . .
C36 C 0.19680(19) 0.79879(9) 0.59151(17) 0.0208(5) Uani 1 1 d . . . . .
C37 C 0.1542(2) 0.75604(11) 0.5327(2) 0.0324(7) Uani 1 1 d . . . . .
H37A H 0.121396 0.767883 0.473895 0.049 Uiso 1 1 calc GR . . . .
H37B H 0.105141 0.738813 0.563650 0.049 Uiso 1 1 calc GR . . . .
H37C H 0.208954 0.734213 0.523064 0.049 Uiso 1 1 calc GR . . . .
C38 C 0.2507(2) 0.78026(10) 0.68302(18) 0.0277(6) Uani 1 1 d . . . . .
H38A H 0.306688 0.759437 0.672295 0.042 Uiso 1 1 calc GR . . . .
H38B H 0.203366 0.761969 0.714173 0.042 Uiso 1 1 calc GR . . . .
H38C H 0.276487 0.807593 0.720849 0.042 Uiso 1 1 calc GR . . . .
C39 C 0.1071(2) 0.82939(11) 0.6114(2) 0.0349(7) Uani 1 1 d . . . . .
H39A H 0.131160 0.855717 0.652590 0.052 Uiso 1 1 calc GR . . . .
H39B H 0.060402 0.809274 0.639951 0.052 Uiso 1 1 calc GR . . . .
H39C H 0.072586 0.842687 0.554490 0.052 Uiso 1 1 calc GR . . . .
C40 C 0.2949(2) 0.95876(9) 0.46064(19) 0.0238(6) Uani 1 1 d . . . . .
C41 C 0.1864(11) 0.9706(5) 0.4399(12) 0.056(4) Uani 0.471(16) 1 d . . P A 1
H41A H 0.152149 0.961428 0.491374 0.084 Uiso 0.471(16) 1 calc GR . P A 1
H41B H 0.156997 0.953023 0.385531 0.084 Uiso 0.471(16) 1 calc GR . P A 1
H41C H 0.178512 1.005251 0.429020 0.084 Uiso 0.471(16) 1 calc GR . P A 1
C41B C 0.1899(9) 0.9731(4) 0.4844(8) 0.036(2) Uani 0.529(16) 1 d . . P A 2
H41D H 0.187628 0.967394 0.549103 0.054 Uiso 0.529(16) 1 calc GR . P A 2
H41E H 0.138172 0.953797 0.448159 0.054 Uiso 0.529(16) 1 calc GR . P A 2
H41F H 0.177814 1.007273 0.470768 0.054 Uiso 0.529(16) 1 calc GR . P A 2
C42 C 0.3379(11) 0.9857(3) 0.5517(6) 0.043(3) Uani 0.471(16) 1 d . . P A 1
H42A H 0.410069 0.979418 0.565846 0.064 Uiso 0.471(16) 1 calc GR . P A 1
H42B H 0.303637 0.973960 0.601490 0.064 Uiso 0.471(16) 1 calc GR . P A 1
H42C H 0.326583 1.020332 0.544031 0.064 Uiso 0.471(16) 1 calc GR . P A 1
C42B C 0.3752(7) 0.9863(3) 0.5135(11) 0.057(4) Uani 0.529(16) 1 d . . P A 2
H42D H 0.361317 1.020730 0.505495 0.086 Uiso 0.529(16) 1 calc GR . P A 2
H42E H 0.439328 0.978699 0.492495 0.086 Uiso 0.529(16) 1 calc GR . P A 2
H42F H 0.378701 0.977931 0.577907 0.086 Uiso 0.529(16) 1 calc GR . P A 2
C43 C 0.3509(12) 0.9805(3) 0.3865(7) 0.048(3) Uani 0.471(16) 1 d . . P A 1
H43A H 0.333019 1.014511 0.378127 0.072 Uiso 0.471(16) 1 calc GR . P A 1
H43B H 0.331914 0.963227 0.329217 0.072 Uiso 0.471(16) 1 calc GR . P A 1
H43C H 0.423508 0.977592 0.404914 0.072 Uiso 0.471(16) 1 calc GR . P A 1
C43B C 0.2882(11) 0.9690(3) 0.3559(7) 0.050(3) Uani 0.529(16) 1 d . . P A 2
H43D H 0.271865 1.002969 0.344036 0.075 Uiso 0.529(16) 1 calc GR . P A 2
H43E H 0.235801 0.948843 0.322668 0.075 Uiso 0.529(16) 1 calc GR . P A 2
H43F H 0.352904 0.961666 0.335641 0.075 Uiso 0.529(16) 1 calc GR . P A 2
C44 C 0.63089(18) 0.82132(8) 0.46650(15) 0.0147(5) Uani 1 1 d . . . . .
C45 C 0.71474(18) 0.79325(9) 0.45863(16) 0.0196(5) Uani 1 1 d . . . . .
H45 H 0.707736 0.764615 0.423481 0.023 Uiso 1 1 calc R . . . .
C46 C 0.80850(19) 0.80678(10) 0.50175(17) 0.0231(6) Uani 1 1 d . . . . .
H46 H 0.865375 0.787305 0.496252 0.028 Uiso 1 1 calc R . . . .
C47 C 0.81968(19) 0.84835(10) 0.55259(17) 0.0221(6) Uani 1 1 d . . . . .
H47 H 0.884123 0.857632 0.581772 0.027 Uiso 1 1 calc R . . . .
C48 C 0.7368(2) 0.87644(10) 0.56091(18) 0.0253(6) Uani 1 1 d . . . . .
H48 H 0.744458 0.905205 0.595622 0.030 Uiso 1 1 calc R . . . .
C49 C 0.6427(2) 0.86292(9) 0.51897(17) 0.0222(6) Uani 1 1 d . . . . .
H49 H 0.585908 0.882129 0.526001 0.027 Uiso 1 1 calc R . . . .
C50 C 0.50467(18) 0.83331(8) 0.29387(16) 0.0144(5) Uani 1 1 d . . . . .
C51 C 0.59202(19) 0.83768(9) 0.25353(16) 0.0190(5) Uani 1 1 d . . . . .
H51 H 0.655011 0.829554 0.287204 0.023 Uiso 1 1 calc R . . . .
C52 C 0.5877(2) 0.85375(10) 0.16479(17) 0.0244(6) Uani 1 1 d . . . . .
H52 H 0.647544 0.856354 0.137767 0.029 Uiso 1 1 calc R . . . .
C53 C 0.4966(2) 0.86596(10) 0.11567(18) 0.0272(6) Uani 1 1 d . . . . .
H53 H 0.493689 0.876926 0.054818 0.033 Uiso 1 1 calc R . . . .
C54 C 0.4089(2) 0.86225(9) 0.15513(17) 0.0241(6) Uani 1 1 d . . . . .
H54 H 0.346320 0.870927 0.121382 0.029 Uiso 1 1 calc R . . . .
C55 C 0.41284(19) 0.84595(9) 0.24339(17) 0.0192(5) Uani 1 1 d . . . . .
H55 H 0.352737 0.843310 0.269961 0.023 Uiso 1 1 calc R . . . .
C56 C 0.5511(2) 0.77407(10) 0.66427(17) 0.0268(6) Uani 1 1 d . . . . .
H56A H 0.482268 0.786122 0.649770 0.040 Uiso 1 1 calc GR . . . .
H56B H 0.598515 0.800530 0.660837 0.040 Uiso 1 1 calc GR . . . .
H56C H 0.560551 0.760628 0.725818 0.040 Uiso 1 1 calc GR . . . .
C57 C 0.6709(2) 0.71943(11) 0.62455(19) 0.0305(7) Uani 1 1 d . . . . .
H57A H 0.678829 0.707268 0.687018 0.046 Uiso 1 1 calc GR . . . .
H57B H 0.718247 0.745859 0.620306 0.046 Uiso 1 1 calc GR . . . .
H57C H 0.684506 0.693507 0.583285 0.046 Uiso 1 1 calc GR . . . .
C58 C 0.6455(2) 0.66280(10) 0.41425(18) 0.0250(6) Uani 1 1 d . . . . .
H58A H 0.639950 0.694616 0.385680 0.037 Uiso 1 1 calc GR . . . .
H58B H 0.636968 0.637938 0.367098 0.037 Uiso 1 1 calc GR . . . .
H58C H 0.711685 0.659434 0.450513 0.037 Uiso 1 1 calc GR . . . .
C59 C 0.5825(2) 0.61008(9) 0.51502(19) 0.0257(6) Uani 1 1 d . . . . .
H59A H 0.646959 0.609379 0.554880 0.039 Uiso 1 1 calc GR . . . .
H59B H 0.582507 0.585570 0.467652 0.039 Uiso 1 1 calc GR . . . .
H59C H 0.528045 0.603514 0.550789 0.039 Uiso 1 1 calc GR . . . .

loop_
_atom_site_aniso_label
_atom_site_aniso_U_11
_atom_site_aniso_U_22
_atom_site_aniso_U_33
_atom_site_aniso_U_23
_atom_site_aniso_U_13
_atom_site_aniso_U_12
Ti 0.0098(2) 0.0116(2) 0.0127(2) 0.00038(16) 0.00007(16) -0.00018(17)
C1 0.0156(12) 0.0145(12) 0.0175(12) 0.0019(9) -0.0037(10) -0.0018(10)
N1 0.0156(10) 0.0133(10) 0.0137(10) 0.0010(8) -0.0006(8) 0.0007(8)
O1 0.0161(9) 0.0154(9) 0.0147(8) 0.0018(7) 0.0005(7) -0.0021(7)
P1 0.0145(3) 0.0135(3) 0.0136(3) -0.0006(2) 0.0002(2) -0.0017(3)
C2 0.0267(14) 0.0154(12) 0.0122(12) 0.0002(9) -0.0035(10) -0.0029(11)
N2 0.0132(10) 0.0123(10) 0.0129(10) -0.0020(8) 0.0010(8) -0.0003(8)
O2 0.0149(8) 0.0117(8) 0.0159(8) 0.0011(6) 0.0038(7) 0.0022(7)
P2 0.0103(3) 0.0128(3) 0.0145(3) 0.0000(2) 0.0025(2) -0.0002(2)
C3 0.0214(13) 0.0150(12) 0.0128(11) -0.0021(9) 0.0062(10) -0.0006(10)
N3 0.0157(11) 0.0211(11) 0.0178(11) 0.0007(9) -0.0013(8) -0.0040(9)
C4 0.0123(12) 0.0123(12) 0.0188(12) 0.0014(9) 0.0035(9) 0.0030(10)
N4 0.0133(10) 0.0157(11) 0.0212(11) 0.0017(8) 0.0035(8) 0.0041(9)
C5 0.0157(12) 0.0156(12) 0.0154(12) 0.0018(9) 0.0031(10) 0.0042(10)
C6 0.0204(14) 0.0229(14) 0.0190(13) 0.0086(10) 0.0058(11) 0.0036(11)
C7 0.0221(14) 0.0196(13) 0.0264(14) 0.0061(11) 0.0025(11) -0.0046(11)
C8 0.0210(14) 0.0171(13) 0.0214(13) 0.0001(10) -0.0021(11) -0.0075(11)
C9 0.0140(12) 0.0158(12) 0.0170(12) 0.0015(10) 0.0026(10) -0.0001(10)
C10 0.0219(14) 0.0215(13) 0.0144(12) 0.0011(10) 0.0012(10) 0.0030(11)
C11 0.0216(14) 0.0293(15) 0.0213(13) 0.0003(11) -0.0033(11) 0.0016(12)
C12 0.0272(15) 0.0211(14) 0.0197(13) -0.0016(10) 0.0014(11) 0.0016(11)
C13 0.0383(17) 0.0254(15) 0.0151(13) 0.0019(11) 0.0022(12) 0.0015(13)
C14 0.0325(17) 0.0313(17) 0.0358(17) 0.0147(13) -0.0006(13) -0.0157(13)
C15 0.038(2) 0.044(2) 0.159(5) 0.045(3) 0.049(3) 0.0019(18)
C16 0.0414(19) 0.0256(17) 0.065(2) 0.0112(16) 0.0098(17) -0.0074(15)
C17 0.151(5) 0.087(3) 0.061(3) 0.023(2) -0.025(3) -0.101(4)
C18 0.0131(12) 0.0178(13) 0.0176(12) 0.0035(10) -0.0019(10) -0.0073(10)
C19 0.0218(14) 0.0223(14) 0.0276(14) -0.0004(11) 0.0028(11) -0.0045(12)
C20 0.0185(14) 0.0268(15) 0.0425(17) 0.0070(13) 0.0029(12) -0.0017(12)
C21 0.0193(14) 0.0337(16) 0.0327(16) 0.0128(13) -0.0075(12) -0.0140(13)
C22 0.0288(16) 0.0343(16) 0.0219(14) 0.0003(12) -0.0054(12) -0.0154(13)
C23 0.0249(14) 0.0221(14) 0.0227(14) -0.0004(11) 0.0022(11) -0.0077(12)
C24 0.0179(13) 0.0145(12) 0.0193(13) -0.0036(10) 0.0007(10) 0.0008(10)
C25 0.0451(18) 0.0185(14) 0.0242(14) 0.0010(11) 0.0072(13) 0.0045(13)
C26 0.054(2) 0.0190(15) 0.0367(17) 0.0007(13) 0.0076(15) 0.0117(14)
C27 0.0328(17) 0.0217(15) 0.0385(17) -0.0084(13) 0.0083(13) 0.0074(13)
C28 0.0307(16) 0.0226(14) 0.0302(15) -0.0029(12) 0.0104(12) -0.0021(12)
C29 0.0230(14) 0.0153(13) 0.0255(14) -0.0010(10) 0.0031(11) 0.0002(11)
C30 0.0135(12) 0.0125(12) 0.0129(11) -0.0015(9) -0.0013(9) 0.0004(9)
C31 0.0142(12) 0.0172(12) 0.0174(12) 0.0018(10) 0.0029(10) 0.0011(10)
C32 0.0190(13) 0.0197(13) 0.0222(13) 0.0014(10) 0.0081(10) 0.0082(11)
C33 0.0212(13) 0.0130(12) 0.0218(13) 0.0001(10) 0.0027(11) 0.0033(10)
C34 0.0167(12) 0.0155(12) 0.0174(12) 0.0001(10) 0.0042(10) -0.0020(10)
C35 0.0112(12) 0.0138(12) 0.0178(12) -0.0022(9) 0.0009(9) 0.0020(10)
C36 0.0195(13) 0.0204(13) 0.0246(13) 0.0050(11) 0.0104(11) 0.0056(11)
C37 0.0242(15) 0.0343(17) 0.0407(18) 0.0008(13) 0.0121(13) -0.0116(13)
C38 0.0286(15) 0.0309(16) 0.0263(15) 0.0108(12) 0.0128(12) 0.0064(13)
C39 0.0283(16) 0.0352(17) 0.0465(19) 0.0190(14) 0.0247(14) 0.0123(14)
C40 0.0255(15) 0.0146(13) 0.0330(15) 0.0041(11) 0.0103(12) 0.0046(11)
C41 0.038(5) 0.022(5) 0.102(11) 0.025(8) -0.009(8) 0.000(4)
C41B 0.032(4) 0.019(4) 0.059(6) 0.018(5) 0.015(5) 0.018(3)
C42 0.076(9) 0.017(4) 0.032(5) -0.001(3) -0.002(4) 0.003(5)
C42B 0.043(5) 0.016(3) 0.109(11) -0.013(5) -0.005(5) 0.001(3)
C43 0.084(9) 0.017(4) 0.051(6) 0.013(4) 0.035(6) 0.012(5)
C43B 0.071(7) 0.023(4) 0.062(6) 0.022(4) 0.033(5) 0.016(4)
C44 0.0137(12) 0.0166(12) 0.0137(12) 0.0012(9) 0.0013(9) -0.0029(10)
C45 0.0164(13) 0.0214(13) 0.0209(13) -0.0015(11) 0.0024(10) -0.0004(11)
C46 0.0151(13) 0.0293(15) 0.0247(14) 0.0027(11) 0.0019(10) 0.0019(11)
C47 0.0173(13) 0.0303(15) 0.0181(13) 0.0046(11) 0.0002(10) -0.0090(12)
C48 0.0263(15) 0.0246(14) 0.0242(14) -0.0057(11) 0.0003(11) -0.0074(12)
C49 0.0186(13) 0.0213(14) 0.0266(14) -0.0056(11) 0.0022(11) -0.0022(11)
C50 0.0154(12) 0.0100(11) 0.0178(12) -0.0009(9) 0.0026(10) -0.0015(10)
C51 0.0165(13) 0.0212(13) 0.0193(13) 0.0023(10) 0.0032(10) -0.0022(11)
C52 0.0257(15) 0.0268(15) 0.0223(14) 0.0027(11) 0.0088(11) -0.0054(12)
C53 0.0361(17) 0.0276(15) 0.0183(13) 0.0051(11) 0.0049(12) -0.0053(13)
C54 0.0238(15) 0.0246(14) 0.0218(13) 0.0056(11) -0.0049(11) -0.0009(12)
C55 0.0175(13) 0.0177(13) 0.0222(13) 0.0012(10) 0.0023(10) -0.0022(11)
C56 0.0322(16) 0.0238(14) 0.0217(14) -0.0049(11) -0.0056(12) -0.0047(12)
C57 0.0177(14) 0.0468(19) 0.0251(14) -0.0032(13) -0.0040(11) -0.0028(13)
C58 0.0214(14) 0.0231(14) 0.0315(15) -0.0008(11) 0.0072(12) 0.0066(12)
C59 0.0225(14) 0.0202(14) 0.0352(16) 0.0062(12) 0.0066(12) 0.0071(12)

loop_
_atom_type_symbol
_atom_type_description
_atom_type_scat_dispersion_real
_atom_type_scat_dispersion_imag
_atom_type_scat_source
C C 0.0033 0.0016 'International Tables Vol C Tables 4.2.6.8 and 6.1.1.4'
H H 0.0000 0.0000 'International Tables Vol C Tables 4.2.6.8 and 6.1.1.4'
N N 0.0061 0.0033 'International Tables Vol C Tables 4.2.6.8 and 6.1.1.4'
O O 0.0106 0.0060 'International Tables Vol C Tables 4.2.6.8 and 6.1.1.4'
P P 0.1023 0.0942 'International Tables Vol C Tables 4.2.6.8 and 6.1.1.4'
Ti Ti 0.2776 0.4457 'International Tables Vol C Tables 4.2.6.8 and 6.1.1.4'

loop_
_geom_angle_atom_site_label_1
_geom_angle_atom_site_label_2
_geom_angle_atom_site_label_3
_geom_angle
_geom_angle_site_symmetry_1
_geom_angle_site_symmetry_3
_geom_angle_publ_flag
O1 Ti N1 83.19(7) . . ?
O1 Ti N2 166.56(7) . . ?
O1 Ti O2 93.83(7) . . ?
O1 Ti N3 94.71(8) . . ?
O1 Ti N4 92.42(8) . . ?
N2 Ti N1 83.38(7) . . ?
O2 Ti N1 82.23(7) . . ?
O2 Ti N2 84.83(7) . . ?
N3 Ti N1 168.48(8) . . ?
N3 Ti N2 98.55(8) . . ?
N3 Ti O2 86.63(8) . . ?
N3 Ti N4 94.91(9) . . ?
N4 Ti N1 96.50(8) . . ?
N4 Ti N2 88.62(8) . . ?
N4 Ti O2 173.43(8) . . ?
H1A C1 H1B 107.7 . . ?
N1 C1 H1A 108.8 . . ?
N1 C1 H1B 108.8 . . ?
N1 C1 C2 113.9(2) . . ?
C2 C1 H1A 108.8 . . ?
C2 C1 H1B 108.8 . . ?
C1 N1 Ti 115.41(14) . . ?
C1 N1 P1 123.40(16) . . ?
P1 N1 Ti 121.10(10) . . ?
C4 O1 Ti 147.39(15) . . ?
N1 P1 C9 112.85(11) . . ?
N1 P1 C18 111.35(11) . . ?
N1 P1 C24 114.75(11) . . ?
C9 P1 C18 106.84(11) . . ?
C9 P1 C24 105.60(11) . . ?
C18 P1 C24 104.79(11) . . ?
C1 C2 H2A 108.8 . . ?
C1 C2 H2B 108.8 . . ?
H2A C2 H2B 107.7 . . ?
C3 C2 C1 113.87(19) . . ?
C3 C2 H2A 108.8 . . ?
C3 C2 H2B 108.8 . . ?
P2 N2 Ti 118.72(10) . . ?
C3 N2 Ti 116.29(14) . . ?
C3 N2 P2 121.26(16) . . ?
C30 O2 Ti 142.66(15) . . ?
N2 P2 C35 114.65(11) . . ?
N2 P2 C44 111.37(11) . . ?
N2 P2 C50 110.30(10) . . ?
C35 P2 C44 108.60(11) . . ?
C35 P2 C50 105.95(11) . . ?
C50 P2 C44 105.43(11) . . ?
C2 C3 H3A 108.8 . . ?
C2 C3 H3B 108.8 . . ?
N2 C3 C2 114.00(19) . . ?
N2 C3 H3A 108.8 . . ?
N2 C3 H3B 108.8 . . ?
H3A C3 H3B 107.6 . . ?
C56 N3 Ti 128.45(17) . . ?
C57 N3 Ti 123.33(17) . . ?
C57 N3 C56 107.5(2) . . ?
O1 C4 C5 119.8(2) . . ?
O1 C4 C9 121.6(2) . . ?
C9 C4 C5 118.6(2) . . ?
C58 N4 Ti 129.17(16) . . ?
C58 N4 C59 106.4(2) . . ?
C59 N4 Ti 123.86(16) . . ?
C4 C5 C10 120.5(2) . . ?
C6 C5 C4 117.4(2) . . ?
C6 C5 C10 122.0(2) . . ?
C5 C6 H6 117.7 . . ?
C5 C6 C7 124.6(2) . . ?
C7 C6 H6 117.7 . . ?
C6 C7 C14 120.1(2) . . ?
C8 C7 C6 116.9(2) . . ?
C8 C7 C14 123.0(2) . . ?
C7 C8 H8 119.2 . . ?
C7 C8 C9 121.6(2) . . ?
C9 C8 H8 119.2 . . ?
C4 C9 P1 120.92(18) . . ?
C8 C9 P1 118.01(18) . . ?
C8 C9 C4 120.9(2) . . ?
C11 C10 C5 110.6(2) . . ?
C12 C10 C5 110.2(2) . . ?
C12 C10 C11 108.6(2) . . ?
C12 C10 C13 107.8(2) . . ?
C13 C10 C5 111.6(2) . . ?
C13 C10 C11 108.0(2) . . ?
C10 C11 H11A 109.5 . . ?
C10 C11 H11B 109.5 . . ?
C10 C11 H11C 109.5 . . ?
H11A C11 H11B 109.5 . . ?
H11A C11 H11C 109.5 . . ?
H11B C11 H11C 109.5 . . ?
C10 C12 H12A 109.5 . . ?
C10 C12 H12B 109.5 . . ?
C10 C12 H12C 109.5 . . ?
H12A C12 H12B 109.5 . . ?
H12A C12 H12C 109.5 . . ?
H12B C12 H12C 109.5 . . ?
C10 C13 H13A 109.5 . . ?
C10 C13 H13B 109.5 . . ?
C10 C13 H13C 109.5 . . ?
H13A C13 H13B 109.5 . . ?
H13A C13 H13C 109.5 . . ?
H13B C13 H13C 109.5 . . ?
C15 C14 C7 109.1(3) . . ?
C15 C14 C17 109.4(4) . . ?
C16 C14 C7 110.5(2) . . ?
C16 C14 C15 109.7(3) . . ?
C16 C14 C17 106.5(3) . . ?
C17 C14 C7 111.7(2) . . ?
C14 C15 H15A 109.5 . . ?
C14 C15 H15B 109.5 . . ?
C14 C15 H15C 109.5 . . ?
H15A C15 H15B 109.5 . . ?
H15A C15 H15C 109.5 . . ?
H15B C15 H15C 109.5 . . ?
C14 C16 H16A 109.5 . . ?
C14 C16 H16B 109.5 . . ?
C14 C16 H16C 109.5 . . ?
H16A C16 H16B 109.5 . . ?
H16A C16 H16C 109.5 . . ?
H16B C16 H16C 109.5 . . ?
C14 C17 H17A 109.5 . . ?
C14 C17 H17B 109.5 . . ?
C14 C17 H17C 109.5 . . ?
H17A C17 H17B 109.5 . . ?
H17A C17 H17C 109.5 . . ?
H17B C17 H17C 109.5 . . ?
C19 C18 P1 118.49(19) . . ?
C23 C18 P1 122.5(2) . . ?
C23 C18 C19 118.8(2) . . ?
C18 C19 H19 119.6 . . ?
C20 C19 C18 120.8(3) . . ?
C20 C19 H19 119.6 . . ?
C19 C20 H20 120.1 . . ?
C21 C20 C19 119.7(3) . . ?
C21 C20 H20 120.1 . . ?
C20 C21 H21 120.0 . . ?
C22 C21 C20 120.1(3) . . ?
C22 C21 H21 120.0 . . ?
C21 C22 H22 119.8 . . ?
C21 C22 C23 120.4(3) . . ?
C23 C22 H22 119.8 . . ?
C18 C23 H23 119.9 . . ?
C22 C23 C18 120.2(3) . . ?
C22 C23 H23 119.9 . . ?
C25 C24 P1 123.8(2) . . ?
C25 C24 C29 118.3(2) . . ?
C29 C24 P1 117.86(18) . . ?
C24 C25 H25 119.7 . . ?
C26 C25 C24 120.6(3) . . ?
C26 C25 H25 119.7 . . ?
C25 C26 H26 119.8 . . ?
C27 C26 C25 120.5(3) . . ?
C27 C26 H26 119.8 . . ?
C26 C27 H27 120.1 . . ?
C26 C27 C28 119.8(3) . . ?
C28 C27 H27 120.1 . . ?
C27 C28 H28 120.0 . . ?
C27 C28 C29 120.1(3) . . ?
C29 C28 H28 120.0 . . ?
C24 C29 H29 119.6 . . ?
C28 C29 C24 120.8(2) . . ?
C28 C29 H29 119.6 . . ?
O2 C30 C31 120.9(2) . . ?
O2 C30 C35 121.7(2) . . ?
C35 C30 C31 117.3(2) . . ?
C30 C31 C36 121.0(2) . . ?
C32 C31 C30 118.3(2) . . ?
C32 C31 C36 120.7(2) . . ?
C31 C32 H32 117.7 . . ?
C31 C32 C33 124.6(2) . . ?
C33 C32 H32 117.7 . . ?
C32 C33 C40 121.8(2) . . ?
C34 C33 C32 116.6(2) . . ?
C34 C33 C40 121.6(2) . . ?
C33 C34 H34 119.1 . . ?
C33 C34 C35 121.8(2) . . ?
C35 C34 H34 119.1 . . ?
C30 C35 P2 119.71(17) . . ?
C34 C35 P2 118.87(18) . . ?
C34 C35 C30 121.3(2) . . ?
C31 C36 C37 109.8(2) . . ?
C31 C36 C38 110.4(2) . . ?
C31 C36 C39 112.1(2) . . ?
C37 C36 C38 109.7(2) . . ?
C39 C36 C37 107.2(2) . . ?
C39 C36 C38 107.6(2) . . ?
C36 C37 H37A 109.5 . . ?
C36 C37 H37B 109.5 . . ?
C36 C37 H37C 109.5 . . ?
H37A C37 H37B 109.5 . . ?
H37A C37 H37C 109.5 . . ?
H37B C37 H37C 109.5 . . ?
C36 C38 H38A 109.5 . . ?
C36 C38 H38B 109.5 . . ?
C36 C38 H38C 109.5 . . ?
H38A C38 H38B 109.5 . . ?
H38A C38 H38C 109.5 . . ?
H38B C38 H38C 109.5 . . ?
C36 C39 H39A 109.5 . . ?
C36 C39 H39B 109.5 . . ?
C36 C39 H39C 109.5 . . ?
H39A C39 H39B 109.5 . . ?
H39A C39 H39C 109.5 . . ?
H39B C39 H39C 109.5 . . ?
C33 C40 C41B 111.3(5) . . ?
C33 C40 C42 107.8(4) . . ?
C33 C40 C43 113.2(4) . . ?
C33 C40 C43B 107.7(3) . . ?
C41 C40 C33 113.0(6) . . ?
C41 C40 C42 107.7(7) . . ?
C41 C40 C43 109.1(6) . . ?
C41B C40 C43B 104.3(5) . . ?
C42B C40 C33 109.7(4) . . ?
C42B C40 C41B 111.7(6) . . ?
C42B C40 C43B 112.0(6) . . ?
C43 C40 C42 105.6(5) . . ?
C40 C41 H41A 109.5 . . ?
C40 C41 H41B 109.5 . . ?
C40 C41 H41C 109.5 . . ?
H41A C41 H41B 109.5 . . ?
H41A C41 H41C 109.5 . . ?
H41B C41 H41C 109.5 . . ?
C40 C41B H41D 109.5 . . ?
C40 C41B H41E 109.5 . . ?
C40 C41B H41F 109.5 . . ?
H41D C41B H41E 109.5 . . ?
H41D C41B H41F 109.5 . . ?
H41E C41B H41F 109.5 . . ?
C40 C42 H42A 109.5 . . ?
C40 C42 H42B 109.5 . . ?
C40 C42 H42C 109.5 . . ?
H42A C42 H42B 109.5 . . ?
H42A C42 H42C 109.5 . . ?
H42B C42 H42C 109.5 . . ?
C40 C42B H42D 109.5 . . ?
C40 C42B H42E 109.5 . . ?
C40 C42B H42F 109.5 . . ?
H42D C42B H42E 109.5 . . ?
H42D C42B H42F 109.5 . . ?
H42E C42B H42F 109.5 . . ?
C40 C43 H43A 109.5 . . ?
C40 C43 H43B 109.5 . . ?
C40 C43 H43C 109.5 . . ?
H43A C43 H43B 109.5 . . ?
H43A C43 H43C 109.5 . . ?
H43B C43 H43C 109.5 . . ?
C40 C43B H43D 109.5 . . ?
C40 C43B H43E 109.5 . . ?
C40 C43B H43F 109.5 . . ?
H43D C43B H43E 109.5 . . ?
H43D C43B H43F 109.5 . . ?
H43E C43B H43F 109.5 . . ?
C45 C44 P2 119.82(18) . . ?
C45 C44 C49 118.9(2) . . ?
C49 C44 P2 121.26(19) . . ?
C44 C45 H45 119.8 . . ?
C46 C45 C44 120.4(2) . . ?
C46 C45 H45 119.8 . . ?
C45 C46 H46 119.8 . . ?
C47 C46 C45 120.3(2) . . ?
C47 C46 H46 119.8 . . ?
C46 C47 H47 120.1 . . ?
C46 C47 C48 119.7(2) . . ?
C48 C47 H47 120.1 . . ?
C47 C48 H48 119.8 . . ?
C47 C48 C49 120.4(2) . . ?
C49 C48 H48 119.8 . . ?
C44 C49 H49 119.8 . . ?
C48 C49 C44 120.4(2) . . ?
C48 C49 H49 119.8 . . ?
C51 C50 P2 119.91(18) . . ?
C51 C50 C55 118.8(2) . . ?
C55 C50 P2 120.91(18) . . ?
C50 C51 H51 119.7 . . ?
C52 C51 C50 120.6(2) . . ?
C52 C51 H51 119.7 . . ?
C51 C52 H52 120.0 . . ?
C53 C52 C51 120.0(2) . . ?
C53 C52 H52 120.0 . . ?
C52 C53 H53 120.0 . . ?
C52 C53 C54 120.1(2) . . ?
C54 C53 H53 120.0 . . ?
C53 C54 H54 120.0 . . ?
C55 C54 C53 120.1(2) . . ?
C55 C54 H54 120.0 . . ?
C50 C55 H55 119.8 . . ?
C54 C55 C50 120.5(2) . . ?
C54 C55 H55 119.8 . . ?
N3 C56 H56A 109.5 . . ?
N3 C56 H56B 109.5 . . ?
N3 C56 H56C 109.5 . . ?
H56A C56 H56B 109.5 . . ?
H56A C56 H56C 109.5 . . ?
H56B C56 H56C 109.5 . . ?
N3 C57 H57A 109.5 . . ?
N3 C57 H57B 109.5 . . ?
N3 C57 H57C 109.5 . . ?
H57A C57 H57B 109.5 . . ?
H57A C57 H57C 109.5 . . ?
H57B C57 H57C 109.5 . . ?
N4 C58 H58A 109.5 . . ?
N4 C58 H58B 109.5 . . ?
N4 C58 H58C 109.5 . . ?
H58A C58 H58B 109.5 . . ?
H58A C58 H58C 109.5 . . ?
H58B C58 H58C 109.5 . . ?
N4 C59 H59A 109.5 . . ?
N4 C59 H59B 109.5 . . ?
N4 C59 H59C 109.5 . . ?
H59A C59 H59B 109.5 . . ?
H59A C59 H59C 109.5 . . ?
H59B C59 H59C 109.5 . . ?

loop_
_geom_bond_atom_site_label_1
_geom_bond_atom_site_label_2
_geom_bond_distance
_geom_bond_site_symmetry_2
_geom_bond_publ_flag
Ti N1 2.247(2) . ?
Ti O1 1.9414(17) . ?
Ti N2 2.126(2) . ?
Ti O2 2.0260(16) . ?
Ti N3 1.951(2) . ?
Ti N4 1.980(2) . ?
C1 H1A 0.9900 . ?
C1 H1B 0.9900 . ?
C1 N1 1.470(3) . ?
C1 C2 1.529(3) . ?
N1 P1 1.589(2) . ?
O1 C4 1.320(3) . ?
P1 C9 1.795(2) . ?
P1 C18 1.816(2) . ?
P1 C24 1.820(3) . ?
C2 H2A 0.9900 . ?
C2 H2B 0.9900 . ?
C2 C3 1.520(3) . ?
N2 P2 1.606(2) . ?
N2 C3 1.481(3) . ?
O2 C30 1.314(3) . ?
P2 C35 1.790(2) . ?
P2 C44 1.819(2) . ?
P2 C50 1.818(2) . ?
C3 H3A 0.9900 . ?
C3 H3B 0.9900 . ?
N3 C56 1.459(3) . ?
N3 C57 1.455(3) . ?
C4 C5 1.431(3) . ?
C4 C9 1.409(3) . ?
N4 C58 1.456(3) . ?
N4 C59 1.461(3) . ?
C5 C6 1.387(3) . ?
C5 C10 1.541(3) . ?
C6 H6 0.9500 . ?
C6 C7 1.404(4) . ?
C7 C8 1.376(3) . ?
C7 C14 1.540(4) . ?
C8 H8 0.9500 . ?
C8 C9 1.402(3) . ?
C10 C11 1.539(4) . ?
C10 C12 1.534(3) . ?
C10 C13 1.539(3) . ?
C11 H11A 0.9800 . ?
C11 H11B 0.9800 . ?
C11 H11C 0.9800 . ?
C12 H12A 0.9800 . ?
C12 H12B 0.9800 . ?
C12 H12C 0.9800 . ?
C13 H13A 0.9800 . ?
C13 H13B 0.9800 . ?
C13 H13C 0.9800 . ?
C14 C15 1.520(5) . ?
C14 C16 1.519(4) . ?
C14 C17 1.528(5) . ?
C15 H15A 0.9800 . ?
C15 H15B 0.9800 . ?
C15 H15C 0.9800 . ?
C16 H16A 0.9800 . ?
C16 H16B 0.9800 . ?
C16 H16C 0.9800 . ?
C17 H17A 0.9800 . ?
C17 H17B 0.9800 . ?
C17 H17C 0.9800 . ?
C18 C19 1.394(4) . ?
C18 C23 1.394(3) . ?
C19 H19 0.9500 . ?
C19 C20 1.388(4) . ?
C20 H20 0.9500 . ?
C20 C21 1.387(4) . ?
C21 H21 0.9500 . ?
C21 C22 1.374(4) . ?
C22 H22 0.9500 . ?
C22 C23 1.393(4) . ?
C23 H23 0.9500 . ?
C24 C25 1.393(3) . ?
C24 C29 1.395(3) . ?
C25 H25 0.9500 . ?
C25 C26 1.388(4) . ?
C26 H26 0.9500 . ?
C26 C27 1.375(4) . ?
C27 H27 0.9500 . ?
C27 C28 1.382(4) . ?
C28 H28 0.9500 . ?
C28 C29 1.386(4) . ?
C29 H29 0.9500 . ?
C30 C31 1.437(3) . ?
C30 C35 1.414(3) . ?
C31 C32 1.391(3) . ?
C31 C36 1.535(3) . ?
C32 H32 0.9500 . ?
C32 C33 1.401(3) . ?
C33 C34 1.377(3) . ?
C33 C40 1.536(3) . ?
C34 H34 0.9500 . ?
C34 C35 1.409(3) . ?
C36 C37 1.539(4) . ?
C36 C38 1.539(3) . ?
C36 C39 1.538(4) . ?
C37 H37A 0.9800 . ?
C37 H37B 0.9800 . ?
C37 H37C 0.9800 . ?
C38 H38A 0.9800 . ?
C38 H38B 0.9800 . ?
C38 H38C 0.9800 . ?
C39 H39A 0.9800 . ?
C39 H39B 0.9800 . ?
C39 H39C 0.9800 . ?
C40 C41 1.487(15) . ?
C40 C41B 1.554(12) . ?
C40 C42 1.584(9) . ?
C40 C42B 1.461(9) . ?
C40 C43 1.542(9) . ?
C40 C43B 1.573(9) . ?
C41 H41A 0.9800 . ?
C41 H41B 0.9800 . ?
C41 H41C 0.9800 . ?
C41B H41D 0.9800 . ?
C41B H41E 0.9800 . ?
C41B H41F 0.9800 . ?
C42 H42A 0.9800 . ?
C42 H42B 0.9800 . ?
C42 H42C 0.9800 . ?
C42B H42D 0.9800 . ?
C42B H42E 0.9800 . ?
C42B H42F 0.9800 . ?
C43 H43A 0.9800 . ?
C43 H43B 0.9800 . ?
C43 H43C 0.9800 . ?
C43B H43D 0.9800 . ?
C43B H43E 0.9800 . ?
C43B H43F 0.9800 . ?
C44 C45 1.390(3) . ?
C44 C49 1.392(3) . ?
C45 H45 0.9500 . ?
C45 C46 1.386(3) . ?
C46 H46 0.9500 . ?
C46 C47 1.378(4) . ?
C47 H47 0.9500 . ?
C47 C48 1.380(4) . ?
C48 H48 0.9500 . ?
C48 C49 1.383(4) . ?
C49 H49 0.9500 . ?
C50 C51 1.396(3) . ?
C50 C55 1.399(3) . ?
C51 H51 0.9500 . ?
C51 C52 1.386(3) . ?
C52 H52 0.9500 . ?
C52 C53 1.380(4) . ?
C53 H53 0.9500 . ?
C53 C54 1.391(4) . ?
C54 H54 0.9500 . ?
C54 C55 1.382(3) . ?
C55 H55 0.9500 . ?
C56 H56A 0.9800 . ?
C56 H56B 0.9800 . ?
C56 H56C 0.9800 . ?
C57 H57A 0.9800 . ?
C57 H57B 0.9800 . ?
C57 H57C 0.9800 . ?
C58 H58A 0.9800 . ?
C58 H58B 0.9800 . ?
C58 H58C 0.9800 . ?
C59 H59A 0.9800 . ?
C59 H59B 0.9800 . ?
C59 H59C 0.9800 . ?
